data_1504262
loop_
_publ_author_name
'Mahlokozera, Tatenda'
'Goods, John B.'
'Childs, Adam M.'
'Thamattoor, Dasan M.'

_publ_section_title
;
 Crystal structure of a cyclotetramer from a strained cyclic allene.
;
_journal_issue 22
_journal_name_full 'Organic letters'
_journal_page_first 5095
_journal_page_last 5097
_journal_paper_doi 10.1021/ol902177b
_journal_volume 11
_journal_year 2009
_chemical_formula_moiety 'C60 H40'
_chemical_formula_sum 'C60 H40'
_chemical_formula_weight 760.92
_space_group_IT_number 15
_symmetry_cell_setting monoclinic
_symmetry_space_group_name_Hall '-C 2yc'
_symmetry_space_group_name_H-M 'C 1 2/c 1'
_atom_sites_solution_hydrogens geom
_atom_sites_solution_primary direct
_atom_sites_solution_secondary difmap
_audit_creation_method SHELXL-97
_cell_angle_alpha 90.00
_cell_angle_beta 112.458(7)
_cell_angle_gamma 90.00
_cell_formula_units_Z 4
_cell_length_a 25.789(11)
_cell_length_b 10.154(4)
_cell_length_c 15.750(7)
_cell_measurement_reflns_used 4007
_cell_measurement_temperature 173(2)
_cell_measurement_theta_max 27.57
_cell_measurement_theta_min 2.18
_cell_volume 3812(3)
_computing_cell_refinement 'Bruker SMART'
_computing_data_collection 'Bruker SMART'
_computing_data_reduction 'Bruker SAINT'
_computing_molecular_graphics 'Bruker SHELXTL'
_computing_publication_material 'Bruker SHELXTL'
_computing_structure_refinement 'SHELXL-97 (Sheldrick, 1997)'
_computing_structure_solution 'SHELXS-97 (Sheldrick, 1990)'
_diffrn_ambient_temperature 173(2)
_diffrn_measured_fraction_theta_full 0.981
_diffrn_measured_fraction_theta_max 0.981
_diffrn_measurement_device_type 'CCD area detector'
_diffrn_measurement_method 'phi and omega scans'
_diffrn_radiation_monochromator graphite
_diffrn_radiation_source 'fine-focus sealed tube'
_diffrn_radiation_type MoK\a
_diffrn_radiation_wavelength 0.71073
_diffrn_reflns_av_R_equivalents 0.1042
_diffrn_reflns_av_sigmaI/netI 0.0756
_diffrn_reflns_limit_h_max 34
_diffrn_reflns_limit_h_min -34
_diffrn_reflns_limit_k_max 13
_diffrn_reflns_limit_k_min -13
_diffrn_reflns_limit_l_max 21
_diffrn_reflns_limit_l_min -20
_diffrn_reflns_number 17782
_diffrn_reflns_theta_full 28.46
_diffrn_reflns_theta_max 28.46
_diffrn_reflns_theta_min 1.71
_exptl_absorpt_coefficient_mu 0.075
_exptl_absorpt_correction_type none
_exptl_crystal_colour colourless
_exptl_crystal_density_diffrn 1.326
_exptl_crystal_density_method 'not measured'
_exptl_crystal_description 'rectangular prism'
_exptl_crystal_F_000 1600
_exptl_crystal_size_max 0.32
_exptl_crystal_size_mid 0.21
_exptl_crystal_size_min 0.11
_refine_diff_density_max 0.466
_refine_diff_density_min -0.227
_refine_diff_density_rms 0.059
_refine_ls_extinction_method none
_refine_ls_goodness_of_fit_ref 1.045
_refine_ls_hydrogen_treatment constr
_refine_ls_matrix_type full
_refine_ls_number_parameters 271
_refine_ls_number_reflns 4729
_refine_ls_number_restraints 0
_refine_ls_restrained_S_all 1.045
_refine_ls_R_factor_all 0.0832
_refine_ls_R_factor_gt 0.0575
_refine_ls_shift/su_max 0.000
_refine_ls_shift/su_mean 0.000
_refine_ls_structure_factor_coef Fsqd
_refine_ls_weighting_details 'calc w=1/[\s^2^(Fo^2^)+(0.0722P)^2^+0.0000P] where P=(Fo^2^+2Fc^2^)/3'
_refine_ls_weighting_scheme calc
_refine_ls_wR_factor_gt 0.1401
_refine_ls_wR_factor_ref 0.1533
_reflns_number_gt 3241
_reflns_number_total 4729
_reflns_threshold_expression >2sigma(I)
_cod_data_source_file ol902177b_si_002.cif
_cod_data_source_block das0912m
_cod_original_sg_symbol_H-M C2/c
_cod_database_code 1504262

loop_
_symmetry_equiv_pos_as_xyz
'x, y, z'
'-x, y, -z+1/2'
'x+1/2, y+1/2, z'
'-x+1/2, y+1/2, -z+1/2'
'-x, -y, -z'
'x, -y, z-1/2'
'-x+1/2, -y+1/2, -z'
'x+1/2, -y+1/2, z-1/2'

loop_
_atom_site_label
_atom_site_type_symbol
_atom_site_fract_x
_atom_site_fract_y
_atom_site_fract_z
_atom_site_U_iso_or_equiv
_atom_site_adp_type
_atom_site_occupancy
_atom_site_symmetry_multiplicity
_atom_site_calc_flag
_atom_site_refinement_flags
C13 C 0.08687(7) -0.14044(16) 0.11541(10) 0.0262(4) Uani 1 1 d .
C9 C 0.05258(7) 0.11099(15) 0.19089(10) 0.0239(4) Uani 1 1 d .
H9 H 0.0451 0.2060 0.1986 0.029 Uiso 1 1 calc R
C24 C 0.08062(7) 0.05142(15) 0.29098(9) 0.0228(4) Uani 1 1 d .
H24 H 0.0698 -0.0437 0.2863 0.027 Uiso 1 1 calc R
C30 C 0.14292(7) 0.05570(16) 0.33185(10) 0.0252(4) Uani 1 1 d .
C15 C 0.08972(7) 0.10773(16) 0.13700(10) 0.0253(4) Uani 1 1 d .
C23 C 0.16997(7) -0.06360(17) 0.33841(11) 0.0304(4) Uani 1 1 d .
H23 H 0.1481 -0.1407 0.3165 0.036 Uiso 1 1 calc R
C10 C -0.00366(7) 0.04715(15) 0.14340(10) 0.0236(4) Uani 1 1 d .
C8 C 0.10889(7) 0.22730(17) 0.11966(11) 0.0314(4) Uani 1 1 d .
H8 H 0.0960 0.3056 0.1382 0.038 Uiso 1 1 calc R
C26 C 0.06476(7) 0.23873(16) 0.38331(10) 0.0267(4) Uani 1 1 d .
H26 H 0.0455 0.2672 0.4207 0.032 Uiso 1 1 calc R
C29 C 0.17515(7) 0.16920(17) 0.36172(10) 0.0282(4) Uani 1 1 d .
C14 C 0.10718(7) -0.00747(17) 0.10726(10) 0.0269(4) Uani 1 1 d .
C25 C 0.05235(7) 0.11788(15) 0.34925(10) 0.0235(4) Uani 1 1 d .
C11 C -0.01016(7) -0.07220(16) 0.10622(10) 0.0261(4) Uani 1 1 d .
H11 H -0.0480 -0.0993 0.0749 0.031 Uiso 1 1 calc R
C12 C 0.03162(7) -0.16726(16) 0.10615(10) 0.0272(4) Uani 1 1 d .
C28 C 0.15210(7) 0.30350(16) 0.35539(10) 0.0280(4) Uani 1 1 d .
C27 C 0.10353(7) 0.33331(16) 0.37146(10) 0.0284(4) Uani 1 1 d .
C5 C 0.14527(7) 0.00523(19) 0.06454(11) 0.0338(4) Uani 1 1 d .
H5 H 0.1582 -0.0720 0.0448 0.041 Uiso 1 1 calc R
C6 C 0.16462(8) 0.1251(2) 0.05015(12) 0.0404(5) Uani 1 1 d .
H6 H 0.1911 0.1304 0.0218 0.048 Uiso 1 1 calc R
C20 C 0.23301(7) 0.15481(19) 0.40070(11) 0.0361(4) Uani 1 1 d .
H20 H 0.2555 0.2309 0.4231 0.043 Uiso 1 1 calc R
C21 C 0.25873(8) 0.03596(19) 0.40805(13) 0.0416(5) Uani 1 1 d .
H21 H 0.2985 0.0298 0.4358 0.050 Uiso 1 1 calc R
C2 C 0.04976(9) -0.40037(19) 0.10424(13) 0.0434(5) Uani 1 1 d .
H2 H 0.0364 -0.4885 0.0978 0.052 Uiso 1 1 calc R
C19 C 0.18224(8) 0.40728(18) 0.33911(11) 0.0359(4) Uani 1 1 d .
H19 H 0.2145 0.3883 0.3260 0.043 Uiso 1 1 calc R
C1 C 0.01442(8) -0.29771(17) 0.09786(13) 0.0375(4) Uani 1 1 d .
H1 H -0.0237 -0.3163 0.0873 0.045 Uiso 1 1 calc R
C7 C 0.14573(8) 0.23720(19) 0.07673(12) 0.0386(5) Uani 1 1 d .
H7 H 0.1581 0.3211 0.0655 0.046 Uiso 1 1 calc R
C18 C 0.16701(9) 0.53568(19) 0.34133(13) 0.0426(5) Uani 1 1 d .
H18 H 0.1885 0.6044 0.3299 0.051 Uiso 1 1 calc R
C3 C 0.10475(9) -0.37474(19) 0.12005(12) 0.0404(5) Uani 1 1 d .
H3 H 0.1305 -0.4450 0.1278 0.048 Uiso 1 1 calc R
C4 C 0.12227(8) -0.24748(17) 0.12464(11) 0.0335(4) Uani 1 1 d .
H4 H 0.1604 -0.2311 0.1346 0.040 Uiso 1 1 calc R
C16 C 0.09047(9) 0.46486(18) 0.37531(13) 0.0396(5) Uani 1 1 d .
H16 H 0.0587 0.4862 0.3893 0.048 Uiso 1 1 calc R
C22 C 0.22704(8) -0.0747(2) 0.37525(12) 0.0405(5) Uani 1 1 d .
H22 H 0.2445 -0.1579 0.3781 0.049 Uiso 1 1 calc R
C17 C 0.12091(9) 0.56500(19) 0.36006(14) 0.0453(5) Uani 1 1 d .
H17 H 0.1102 0.6540 0.3624 0.054 Uiso 1 1 calc R

loop_
_atom_site_aniso_label
_atom_site_aniso_U_11
_atom_site_aniso_U_22
_atom_site_aniso_U_33
_atom_site_aniso_U_23
_atom_site_aniso_U_13
_atom_site_aniso_U_12
C13 0.0267(9) 0.0298(9) 0.0217(8) -0.0028(6) 0.0090(6) 0.0031(7)
C9 0.0251(9) 0.0221(8) 0.0246(8) -0.0012(6) 0.0097(6) 0.0005(7)
C24 0.0255(9) 0.0238(8) 0.0197(7) -0.0014(6) 0.0094(6) -0.0056(7)
C30 0.0259(9) 0.0306(9) 0.0204(7) 0.0015(6) 0.0102(6) 0.0006(7)
C15 0.0214(8) 0.0295(9) 0.0229(8) -0.0001(6) 0.0063(6) -0.0014(7)
C23 0.0286(9) 0.0314(10) 0.0306(9) 0.0018(7) 0.0106(7) 0.0033(8)
C10 0.0244(9) 0.0267(8) 0.0202(7) 0.0027(6) 0.0092(6) 0.0008(7)
C8 0.0304(10) 0.0322(10) 0.0311(9) 0.0000(7) 0.0113(7) -0.0047(8)
C26 0.0281(9) 0.0278(9) 0.0259(8) -0.0017(6) 0.0122(7) 0.0000(7)
C29 0.0260(9) 0.0348(10) 0.0241(8) -0.0011(6) 0.0098(7) -0.0017(7)
C14 0.0226(9) 0.0353(10) 0.0204(8) -0.0027(6) 0.0055(6) -0.0008(7)
C25 0.0229(8) 0.0268(9) 0.0192(7) 0.0019(6) 0.0062(6) 0.0020(7)
C11 0.0243(9) 0.0282(9) 0.0253(8) 0.0000(6) 0.0089(6) 0.0003(7)
C12 0.0308(9) 0.0269(9) 0.0244(8) -0.0024(6) 0.0111(7) 0.0020(7)
C28 0.0282(9) 0.0304(9) 0.0233(8) -0.0027(6) 0.0076(7) -0.0056(8)
C27 0.0304(9) 0.0277(9) 0.0262(8) -0.0024(6) 0.0097(7) -0.0044(8)
C5 0.0289(10) 0.0444(11) 0.0304(9) -0.0060(7) 0.0137(7) -0.0002(8)
C6 0.0333(10) 0.0595(13) 0.0346(10) -0.0057(8) 0.0201(8) -0.0122(10)
C20 0.0272(10) 0.0438(11) 0.0362(10) -0.0046(8) 0.0107(8) -0.0056(9)
C21 0.0246(10) 0.0519(13) 0.0454(11) 0.0001(9) 0.0100(8) 0.0040(9)
C2 0.0506(13) 0.0235(10) 0.0598(13) -0.0007(8) 0.0252(10) 0.0020(9)
C19 0.0351(10) 0.0371(10) 0.0362(9) -0.0027(7) 0.0144(8) -0.0096(9)
C1 0.0366(11) 0.0295(10) 0.0494(11) -0.0016(8) 0.0199(9) -0.0016(9)
C7 0.0378(11) 0.0428(11) 0.0365(10) 0.0011(8) 0.0157(8) -0.0126(9)
C18 0.0487(12) 0.0334(11) 0.0451(11) 0.0013(8) 0.0174(9) -0.0122(9)
C3 0.0450(12) 0.0339(11) 0.0449(11) 0.0008(8) 0.0202(9) 0.0139(9)
C4 0.0312(10) 0.0371(10) 0.0343(9) -0.0025(7) 0.0147(7) 0.0049(8)
C16 0.0433(12) 0.0308(10) 0.0482(11) -0.0050(8) 0.0213(9) -0.0022(9)
C22 0.0324(11) 0.0421(11) 0.0465(11) 0.0032(8) 0.0146(8) 0.0108(9)
C17 0.0555(14) 0.0267(10) 0.0558(12) -0.0018(8) 0.0235(10) -0.0031(10)

loop_
_atom_type_symbol
_atom_type_description
_atom_type_scat_dispersion_real
_atom_type_scat_dispersion_imag
_atom_type_scat_source
C C 0.0033 0.0016 'International Tables Vol C Tables 4.2.6.8 and 6.1.1.4'
H H 0.0000 0.0000 'International Tables Vol C Tables 4.2.6.8 and 6.1.1.4'

loop_
_geom_angle_atom_site_label_1
_geom_angle_atom_site_label_2
_geom_angle_atom_site_label_3
_geom_angle
_geom_angle_site_symmetry_1
_geom_angle_site_symmetry_3
C4 C13 C12 117.35(16) . .
C4 C13 C14 119.00(16) . .
C12 C13 C14 123.40(15) . .
C10 C9 C15 114.32(13) . .
C10 C9 C24 108.55(12) . .
C15 C9 C24 114.01(13) . .
C10 C9 H9 106.5 . .
C15 C9 H9 106.5 . .
C24 C9 H9 106.5 . .
C30 C24 C25 114.30(12) . .
C30 C24 C9 115.30(12) . .
C25 C24 C9 106.74(13) . .
C30 C24 H24 106.6 . .
C25 C24 H24 106.6 . .
C9 C24 H24 106.6 . .
C23 C30 C29 118.74(16) . .
C23 C30 C24 115.99(15) . .
C29 C30 C24 125.26(15) . .
C8 C15 C14 119.06(16) . .
C8 C15 C9 116.54(15) . .
C14 C15 C9 124.35(15) . .
C22 C23 C30 122.38(17) . .
C22 C23 H23 118.8 . .
C30 C23 H23 118.8 . .
C11 C10 C25 120.40(15) . 2
C11 C10 C9 123.27(15) . .
C25 C10 C9 115.85(13) 2 .
C7 C8 C15 122.28(17) . .
C7 C8 H8 118.9 . .
C15 C8 H8 118.9 . .
C25 C26 C27 129.18(16) . .
C25 C26 H26 115.4 . .
C27 C26 H26 115.4 . .
C20 C29 C30 117.66(16) . .
C20 C29 C28 117.69(16) . .
C30 C29 C28 124.65(15) . .
C5 C14 C15 117.50(16) . .
C5 C14 C13 117.86(15) . .
C15 C14 C13 124.61(15) . .
C26 C25 C10 119.62(15) . 2
C26 C25 C24 123.59(15) . .
C10 C25 C24 116.31(13) 2 .
C10 C11 C12 129.81(15) . .
C10 C11 H11 115.1 . .
C12 C11 H11 115.1 . .
C1 C12 C13 118.08(16) . .
C1 C12 C11 115.19(16) . .
C13 C12 C11 126.71(15) . .
C19 C28 C27 118.07(16) . .
C19 C28 C29 118.27(16) . .
C27 C28 C29 123.50(15) . .
C16 C27 C28 117.73(16) . .
C16 C27 C26 116.25(16) . .
C28 C27 C26 126.02(16) . .
C6 C5 C14 122.15(17) . .
C6 C5 H5 118.9 . .
C14 C5 H5 118.9 . .
C7 C6 C5 119.72(17) . .
C7 C6 H6 120.1 . .
C5 C6 H6 120.1 . .
C21 C20 C29 122.55(18) . .
C21 C20 H20 118.7 . .
C29 C20 H20 118.7 . .
C20 C21 C22 119.63(18) . .
C20 C21 H21 120.2 . .
C22 C21 H21 120.2 . .
C1 C2 C3 119.04(18) . .
C1 C2 H2 120.5 . .
C3 C2 H2 120.5 . .
C18 C19 C28 122.16(18) . .
C18 C19 H19 118.9 . .
C28 C19 H19 118.9 . .
C2 C1 C12 122.87(18) . .
C2 C1 H1 118.6 . .
C12 C1 H1 118.6 . .
C8 C7 C6 119.23(17) . .
C8 C7 H7 120.4 . .
C6 C7 H7 120.4 . .
C17 C18 C19 119.82(18) . .
C17 C18 H18 120.1 . .
C19 C18 H18 120.1 . .
C4 C3 C2 119.35(18) . .
C4 C3 H3 120.3 . .
C2 C3 H3 120.3 . .
C3 C4 C13 123.01(18) . .
C3 C4 H4 118.5 . .
C13 C4 H4 118.5 . .
C17 C16 C27 123.14(19) . .
C17 C16 H16 118.4 . .
C27 C16 H16 118.4 . .
C23 C22 C21 118.95(18) . .
C23 C22 H22 120.5 . .
C21 C22 H22 120.5 . .
C16 C17 C18 119.00(19) . .
C16 C17 H17 120.5 . .
C18 C17 H17 120.5 . .

loop_
_geom_bond_atom_site_label_1
_geom_bond_atom_site_label_2
_geom_bond_distance
_geom_bond_site_symmetry_2
C13 C4 1.391(2) .
C13 C12 1.403(2) .
C13 C14 1.471(2) .
C9 C10 1.502(2) .
C9 C15 1.503(2) .
C9 C24 1.582(2) .
C9 H9 1.0000 .
C24 C30 1.486(2) .
C24 C25 1.530(2) .
C24 H24 1.0000 .
C30 C23 1.382(2) .
C30 C29 1.393(2) .
C15 C8 1.377(2) .
C15 C14 1.397(2) .
C23 C22 1.365(3) .
C23 H23 0.9500 .
C10 C11 1.328(2) .
C10 C25 1.489(2) 2
C8 C7 1.364(2) .
C8 H8 0.9500 .
C26 C25 1.328(2) .
C26 C27 1.449(2) .
C26 H26 0.9500 .
C29 C20 1.387(2) .
C29 C28 1.476(2) .
C14 C5 1.393(2) .
C25 C10 1.489(2) 2
C11 C12 1.447(2) .
C11 H11 0.9500 .
C12 C1 1.387(2) .
C28 C19 1.390(2) .
C28 C27 1.402(2) .
C27 C16 1.385(2) .
C5 C6 1.367(3) .
C5 H5 0.9500 .
C6 C7 1.365(3) .
C6 H6 0.9500 .
C20 C21 1.361(3) .
C20 H20 0.9500 .
C21 C22 1.369(3) .
C21 H21 0.9500 .
C2 C1 1.363(3) .
C2 C3 1.368(3) .
C2 H2 0.9500 .
C19 C18 1.366(3) .
C19 H19 0.9500 .
C1 H1 0.9500 .
C7 H7 0.9500 .
C18 C17 1.363(3) .
C18 H18 0.9500 .
C3 C4 1.362(3) .
C3 H3 0.9500 .
C4 H4 0.9500 .
C16 C17 1.361(3) .
C16 H16 0.9500 .
C22 H22 0.9500 .
C17 H17 0.9500 .
